data_4067229
loop_
_publ_author_name
'Demir, Selvan'
'Montalvo, Elizabeth'
'Ziller, Joseph W.'
'Meyer, Gerd'
'Evans, William J.'

_publ_section_title
;
 Facile Insertion of N2O into Metal--Carbon Bonds of Metallocene
 Allyl Complexes to Form (RN2O)^-^ Ligands
;
_journal_issue 23
_journal_name_full Organometallics
_journal_page_first 6608
_journal_page_last 6611
_journal_paper_doi 10.1021/om100917w
_journal_volume 29
_journal_year 2010
_chemical_formula_sum 'C56 H78 N4 O2 Y2'
_chemical_formula_weight 1017.04
_chemical_name_systematic ?
_space_group_IT_number 15
_symmetry_cell_setting monoclinic
_symmetry_space_group_name_Hall '-C 2yc'
_symmetry_space_group_name_H-M 'C 1 2/c 1'
_atom_sites_solution_hydrogens geom
_atom_sites_solution_primary direct
_atom_sites_solution_secondary difmap
_audit_creation_method SHELXTL
_cell_angle_alpha 90.00
_cell_angle_beta 105.9252(5)
_cell_angle_gamma 90.00
_cell_formula_units_Z 4
_cell_length_a 15.5705(7)
_cell_length_b 13.2395(6)
_cell_length_c 26.4343(12)
_cell_measurement_reflns_used 9984
_cell_measurement_temperature 93(2)
_cell_measurement_theta_max 28.28
_cell_measurement_theta_min 2.34
_cell_volume 5240.2(4)
_computing_cell_refinement 'Bruker SAINT'
_computing_data_collection 'Bruker APEX2'
_computing_data_reduction 'Bruker SAINT'
_computing_molecular_graphics 'Bruker SHELXTL'
_computing_publication_material 'Bruker SHELXTL'
_computing_structure_refinement 'SHELXL-97 (Sheldrick, 2008)'
_computing_structure_solution 'SHELXS-97 (Sheldrick, 2008)'
_diffrn_ambient_temperature 93(2)
_diffrn_measured_fraction_theta_full 0.994
_diffrn_measured_fraction_theta_max 0.994
_diffrn_measurement_device_type 'Bruker APEX-II CCD'
_diffrn_measurement_method '\f and \w scans'
_diffrn_radiation_monochromator graphite
_diffrn_radiation_source 'fine-focus sealed tube'
_diffrn_radiation_type MoK\a
_diffrn_radiation_wavelength 0.71073
_diffrn_reflns_av_R_equivalents 0.0287
_diffrn_reflns_av_sigmaI/netI 0.0236
_diffrn_reflns_limit_h_max 20
_diffrn_reflns_limit_h_min -20
_diffrn_reflns_limit_k_max 17
_diffrn_reflns_limit_k_min -17
_diffrn_reflns_limit_l_max 34
_diffrn_reflns_limit_l_min -34
_diffrn_reflns_number 30630
_diffrn_reflns_theta_full 27.88
_diffrn_reflns_theta_max 27.88
_diffrn_reflns_theta_min 2.05
_exptl_absorpt_coefficient_mu 2.247
_exptl_absorpt_correction_T_max 0.7151
_exptl_absorpt_correction_T_min 0.6330
_exptl_absorpt_correction_type numerical
_exptl_absorpt_process_details 'Bruker SADABS'
_exptl_crystal_colour colorless
_exptl_crystal_density_diffrn 1.289
_exptl_crystal_density_meas ?
_exptl_crystal_density_method 'not measured'
_exptl_crystal_description cube
_exptl_crystal_F_000 2144
_exptl_crystal_size_max 0.22
_exptl_crystal_size_mid 0.19
_exptl_crystal_size_min 0.16
_refine_diff_density_max 0.725
_refine_diff_density_min -0.624
_refine_diff_density_rms 0.070
_refine_ls_extinction_method none
_refine_ls_goodness_of_fit_ref 1.051
_refine_ls_hydrogen_treatment constr
_refine_ls_matrix_type full
_refine_ls_number_parameters 310
_refine_ls_number_reflns 6227
_refine_ls_number_restraints 0
_refine_ls_restrained_S_all 1.051
_refine_ls_R_factor_all 0.0492
_refine_ls_R_factor_gt 0.0383
_refine_ls_shift/su_max 0.001
_refine_ls_shift/su_mean 0.000
_refine_ls_structure_factor_coef Fsqd
_refine_ls_weighting_details 'calc w=1/[\s^2^(Fo^2^)+(0.0331P)^2^+16.2965P] where P=(Fo^2^+2Fc^2^)/3'
_refine_ls_weighting_scheme calc
_refine_ls_wR_factor_gt 0.0866
_refine_ls_wR_factor_ref 0.0915
_reflns_number_gt 5155
_reflns_number_total 6227
_reflns_threshold_expression >2sigma(I)
_cod_data_source_file om100917w_si_001.cif
_cod_data_source_block sd36
_cod_depositor_comments
;
The following automatic conversions were performed:

'_symmetry_cell_setting' value 'Monoclinic' changed to 'monoclinic'
according to /home/saulius/struct/CIF-dictionaries/cif_core.dic
dictionary named 'cif_core.dic' version 2.4.1 from 2010-06-29.

Automatic conversion script
Id: cif_fix_values 1715 2011-07-08 13:25:40Z adriana 

The following automatic conversions were performed:

'_exptl_crystal_density_meas' value 'none' was changed to '?' - the
value is perceived as not measured.

Automatic conversion script
Id: cif_fix_values 3008 2015-01-20 13:52:24Z robertas 
;
_cod_original_sg_symbol_H-M C2/c
_cod_database_code 4067229

loop_
_symmetry_equiv_pos_as_xyz
'x, y, z'
'-x, y, -z+1/2'
'x+1/2, y+1/2, z'
'-x+1/2, y+1/2, -z+1/2'
'-x, -y, -z'
'x, -y, z-1/2'
'-x+1/2, -y+1/2, -z'
'x+1/2, -y+1/2, z-1/2'

loop_
_atom_site_label
_atom_site_type_symbol
_atom_site_fract_x
_atom_site_fract_y
_atom_site_fract_z
_atom_site_U_iso_or_equiv
_atom_site_adp_type
_atom_site_occupancy
_atom_site_symmetry_multiplicity
_atom_site_calc_flag
_atom_site_refinement_flags
_atom_site_disorder_assembly
_atom_site_disorder_group
Y1 Y 0.011412(13) 0.244444(15) 0.160927(7) 0.01543(7) Uani 1 1 d . . .
O1 O -0.10842(11) 0.22489(17) 0.19654(6) 0.0331(5) Uani 1 1 d . . .
N1 N 0.09172(12) 0.23064(15) 0.25259(7) 0.0209(4) Uani 1 1 d . . .
N2 N 0.15459(13) 0.22881(17) 0.23087(8) 0.0253(4) Uani 1 1 d . B .
C1 C 0.06877(19) 0.11459(18) 0.10310(10) 0.0285(6) Uani 1 1 d . . .
C2 C 0.0574(2) 0.05497(18) 0.14553(10) 0.0326(6) Uani 1 1 d . . .
C3 C -0.0344(2) 0.0506(2) 0.14164(10) 0.0391(7) Uani 1 1 d . . .
C4 C -0.0810(2) 0.1071(2) 0.09713(10) 0.0387(7) Uani 1 1 d . . .
C5 C -0.01665(18) 0.14566(19) 0.07330(9) 0.0266(5) Uani 1 1 d . . .
H5A H -0.0304 0.1770 0.0376 0.032 Uiso 1 1 calc R . .
C6 C 0.1555(2) 0.1346(3) 0.09011(12) 0.0471(9) Uani 1 1 d . . .
H6A H 0.1784 0.0714 0.0796 0.071 Uiso 1 1 calc R . .
H6B H 0.1991 0.1622 0.1211 0.071 Uiso 1 1 calc R . .
H6C H 0.1455 0.1834 0.0612 0.071 Uiso 1 1 calc R . .
C7 C 0.1295(3) -0.0013(3) 0.18465(12) 0.0592(12) Uani 1 1 d . . .
H7A H 0.1244 -0.0736 0.1765 0.089 Uiso 1 1 calc R . .
H7B H 0.1232 0.0097 0.2201 0.089 Uiso 1 1 calc R . .
H7C H 0.1880 0.0232 0.1829 0.089 Uiso 1 1 calc R . .
C8 C -0.0758(3) -0.0111(3) 0.17665(12) 0.0678(13) Uani 1 1 d . . .
H8A H -0.0893 -0.0790 0.1618 0.102 Uiso 1 1 calc R . .
H8B H -0.1311 0.0215 0.1791 0.102 Uiso 1 1 calc R . .
H8C H -0.0340 -0.0159 0.2118 0.102 Uiso 1 1 calc R . .
C9 C -0.1805(2) 0.1196(4) 0.07799(13) 0.0789(16) Uani 1 1 d . . .
H9A H -0.2083 0.0539 0.0668 0.118 Uiso 1 1 calc R . .
H9B H -0.1953 0.1666 0.0482 0.118 Uiso 1 1 calc R . .
H9C H -0.2030 0.1464 0.1065 0.118 Uiso 1 1 calc R . .
C10 C -0.0658(3) 0.4238(2) 0.14635(11) 0.0514(10) Uani 1 1 d . . .
C11 C -0.0567(2) 0.3973(2) 0.09610(10) 0.0415(8) Uani 1 1 d . . .
C12 C 0.0348(2) 0.39672(19) 0.09868(10) 0.0338(6) Uani 1 1 d . . .
C13 C 0.0837(3) 0.4221(2) 0.15081(11) 0.0431(8) Uani 1 1 d . . .
C14 C 0.0205(3) 0.4381(2) 0.17991(11) 0.0488(9) Uani 1 1 d . . .
H14A H 0.0343 0.4692 0.2157 0.059 Uiso 1 1 calc R . .
C15 C -0.1530(3) 0.4411(4) 0.15919(14) 0.092(2) Uani 1 1 d . . .
H15A H -0.1760 0.5083 0.1469 0.138 Uiso 1 1 calc R . .
H15B H -0.1436 0.4367 0.1973 0.138 Uiso 1 1 calc R . .
H15C H -0.1963 0.3897 0.1417 0.138 Uiso 1 1 calc R . .
C16 C -0.1329(2) 0.3873(3) 0.04686(11) 0.0599(11) Uani 1 1 d . . .
H16A H -0.1506 0.4545 0.0321 0.090 Uiso 1 1 calc R . .
H16B H -0.1837 0.3548 0.0554 0.090 Uiso 1 1 calc R . .
H16C H -0.1139 0.3462 0.0211 0.090 Uiso 1 1 calc R . .
C17 C 0.0740(2) 0.3884(2) 0.05263(11) 0.0431(8) Uani 1 1 d . . .
H17A H 0.0716 0.4544 0.0355 0.065 Uiso 1 1 calc R . .
H17B H 0.0397 0.3392 0.0273 0.065 Uiso 1 1 calc R . .
H17C H 0.1363 0.3661 0.0651 0.065 Uiso 1 1 calc R . .
C18 C 0.1823(3) 0.4385(3) 0.16955(14) 0.0773(15) Uani 1 1 d . . .
H18A H 0.1972 0.5040 0.1568 0.116 Uiso 1 1 calc R . .
H18B H 0.2130 0.3847 0.1560 0.116 Uiso 1 1 calc R . .
H18C H 0.2013 0.4377 0.2081 0.116 Uiso 1 1 calc R . .
C19 C 0.24678(17) 0.2218(3) 0.26506(11) 0.0504(10) Uani 1 1 d . . .
H19A H 0.2492 0.1753 0.2947 0.061 Uiso 0.50 1 calc PR A 1
H19B H 0.2678 0.2891 0.2796 0.061 Uiso 0.50 1 calc PR A 1
H19C H 0.2570 0.1553 0.2800 0.061 Uiso 0.50 1 d PR A 2
H19D H 0.2548 0.2696 0.2933 0.061 Uiso 0.50 1 d PR A 2
C20 C 0.3084(3) 0.1806(5) 0.2305(2) 0.0247(10) Uani 0.50 1 d P B 1
H20A H 0.2939 0.1205 0.2103 0.030 Uiso 0.50 1 calc PR B 1
C20B C 0.3131(3) 0.2417(5) 0.2346(2) 0.0285(11) Uani 0.50 1 d P B 2
H20B H 0.3039 0.2953 0.2098 0.034 Uiso 0.50 1 calc PR B 2
C21 C 0.3800(5) 0.2331(6) 0.2310(3) 0.0371(15) Uani 0.50 1 d P B 1
H21A H 0.3932 0.2930 0.2514 0.045 Uiso 0.50 1 calc PR B 1
H21B H 0.4186 0.2112 0.2109 0.045 Uiso 0.50 1 calc PR B 1
C21B C 0.3827(5) 0.1855(6) 0.2426(3) 0.0379(16) Uani 0.50 1 d P B 2
H21C H 0.3916 0.1321 0.2675 0.046 Uiso 0.50 1 calc PR B 2
H21D H 0.4254 0.1973 0.2235 0.046 Uiso 0.50 1 calc PR B 2
C22 C 0.0369(4) 0.8028(4) 0.0711(2) 0.0282(11) Uiso 0.50 1 d P C 1
C23 C -0.0441(4) 0.8517(4) 0.0532(2) 0.0235(11) Uiso 0.50 1 d P C 1
H23A H -0.0453 0.9185 0.0399 0.028 Uiso 0.50 1 calc PR C 1
C24 C -0.1227(4) 0.8063(4) 0.0540(2) 0.0314(12) Uiso 0.50 1 d P C 1
H24A H -0.1777 0.8410 0.0409 0.038 Uiso 0.50 1 calc PR C 1
C25 C -0.1218(4) 0.7093(5) 0.0740(2) 0.0378(13) Uiso 0.50 1 d P C 1
H25A H -0.1758 0.6765 0.0746 0.045 Uiso 0.50 1 calc PR C 1
C26 C -0.0390(4) 0.6608(5) 0.0935(2) 0.0377(13) Uiso 0.50 1 d P C 1
H26A H -0.0381 0.5950 0.1080 0.045 Uiso 0.50 1 calc PR C 1
C27 C 0.0426(5) 0.7054(5) 0.0926(2) 0.0348(13) Uiso 0.50 1 d P C 1
H27A H 0.0981 0.6717 0.1057 0.042 Uiso 0.50 1 calc PR C 1
C28 C 0.1227(4) 0.8516(5) 0.0695(3) 0.0414(14) Uiso 0.50 1 d P C 1
H28A H 0.1138 0.9247 0.0650 0.062 Uiso 0.50 1 calc PR C 1
H28B H 0.1420 0.8242 0.0400 0.062 Uiso 0.50 1 calc PR C 1
H28C H 0.1685 0.8380 0.1025 0.062 Uiso 0.50 1 calc PR C 1
C29 C -0.0794(4) 0.8074(4) 0.0688(2) 0.0281(11) Uiso 0.50 1 d P D 2
C30 C -0.0627(5) 0.7110(5) 0.0904(3) 0.0417(14) Uiso 0.50 1 d P D 2
H30A H -0.1096 0.6723 0.0975 0.050 Uiso 0.50 1 calc PR D 2
C31 C 0.0202(5) 0.6737(6) 0.1012(3) 0.0408(15) Uiso 0.50 1 d P D 2
H31A H 0.0305 0.6077 0.1157 0.049 Uiso 0.50 1 calc PR D 2
C32 C 0.0939(5) 0.7277(5) 0.0921(2) 0.0406(14) Uiso 0.50 1 d P D 2
H32A H 0.1523 0.6999 0.1004 0.049 Uiso 0.50 1 calc PR D 2
C33 C 0.0753(4) 0.8220(4) 0.0706(2) 0.0291(11) Uiso 0.50 1 d P D 2
H33A H 0.1220 0.8610 0.0636 0.035 Uiso 0.50 1 calc PR D 2
C34 C -0.0092(4) 0.8613(4) 0.0589(2) 0.0229(11) Uiso 0.50 1 d P D 2
H34A H -0.0201 0.9267 0.0437 0.028 Uiso 0.50 1 calc PR D 2
C35 C -0.1728(4) 0.8498(5) 0.0554(3) 0.0442(15) Uiso 0.50 1 d P D 2
H35A H -0.1957 0.8461 0.0864 0.066 Uiso 0.50 1 calc PR D 2
H35B H -0.2115 0.8103 0.0267 0.066 Uiso 0.50 1 calc PR D 2
H35C H -0.1719 0.9203 0.0443 0.066 Uiso 0.50 1 calc PR D 2

loop_
_atom_site_aniso_label
_atom_site_aniso_U_11
_atom_site_aniso_U_22
_atom_site_aniso_U_33
_atom_site_aniso_U_23
_atom_site_aniso_U_13
_atom_site_aniso_U_12
Y1 0.01361(10) 0.02057(11) 0.01172(10) -0.00004(8) 0.00280(7) 0.00338(8)
O1 0.0156(8) 0.0711(14) 0.0121(8) -0.0057(8) 0.0030(6) 0.0016(8)
N1 0.0152(9) 0.0324(11) 0.0145(9) 0.0027(8) 0.0030(7) -0.0006(8)
N2 0.0130(9) 0.0461(13) 0.0165(9) 0.0036(9) 0.0036(7) 0.0009(8)
C1 0.0483(16) 0.0225(12) 0.0203(12) 0.0025(9) 0.0188(11) 0.0131(11)
C2 0.065(2) 0.0177(11) 0.0199(12) 0.0023(9) 0.0199(13) 0.0089(12)
C3 0.067(2) 0.0358(15) 0.0153(12) -0.0078(10) 0.0133(13) -0.0271(14)
C4 0.0465(18) 0.0514(18) 0.0159(12) -0.0089(11) 0.0049(11) -0.0267(14)
C5 0.0415(15) 0.0261(12) 0.0127(10) -0.0037(9) 0.0083(10) -0.0038(11)
C6 0.055(2) 0.063(2) 0.0352(16) 0.0225(15) 0.0313(15) 0.0367(17)
C7 0.116(3) 0.0438(18) 0.0291(15) 0.0189(13) 0.0390(19) 0.049(2)
C8 0.089(3) 0.087(3) 0.0208(14) 0.0048(16) 0.0032(16) -0.066(2)
C9 0.048(2) 0.156(5) 0.0237(15) -0.001(2) -0.0057(15) -0.058(3)
C10 0.092(3) 0.0465(18) 0.0191(13) 0.0120(12) 0.0205(16) 0.0492(18)
C11 0.067(2) 0.0393(16) 0.0183(12) 0.0083(11) 0.0118(13) 0.0346(15)
C12 0.063(2) 0.0199(12) 0.0196(12) 0.0043(9) 0.0138(12) 0.0040(12)
C13 0.084(2) 0.0215(13) 0.0244(13) 0.0009(10) 0.0150(15) -0.0145(14)
C14 0.110(3) 0.0183(12) 0.0184(13) 0.0009(10) 0.0174(16) 0.0133(15)
C15 0.125(4) 0.127(4) 0.0340(18) 0.030(2) 0.037(2) 0.112(3)
C16 0.066(2) 0.090(3) 0.0204(14) 0.0142(16) 0.0076(15) 0.053(2)
C17 0.073(2) 0.0339(15) 0.0278(14) 0.0044(12) 0.0234(15) -0.0065(15)
C18 0.112(4) 0.080(3) 0.0370(18) -0.0037(18) 0.016(2) -0.076(3)
C19 0.0126(12) 0.117(3) 0.0212(13) 0.0126(16) 0.0033(10) 0.0001(15)
C20 0.018(3) 0.029(3) 0.026(3) -0.007(2) 0.0048(19) 0.004(2)
C20B 0.019(3) 0.041(3) 0.026(3) 0.005(3) 0.0067(19) 0.001(3)
C21 0.022(3) 0.047(4) 0.048(4) 0.004(3) 0.018(3) 0.003(3)
C21B 0.023(3) 0.048(4) 0.046(4) 0.001(3) 0.015(3) 0.001(3)

loop_
_atom_type_symbol
_atom_type_description
_atom_type_scat_dispersion_real
_atom_type_scat_dispersion_imag
_atom_type_scat_source
C C 0.0033 0.0016 'International Tables Vol C Tables 4.2.6.8 and 6.1.1.4'
H H 0.0000 0.0000 'International Tables Vol C Tables 4.2.6.8 and 6.1.1.4'
N N 0.0061 0.0033 'International Tables Vol C Tables 4.2.6.8 and 6.1.1.4'
O O 0.0106 0.0060 'International Tables Vol C Tables 4.2.6.8 and 6.1.1.4'
Y Y -2.7962 3.5667 'International Tables Vol C Tables 4.2.6.8 and 6.1.1.4'

loop_
_geom_angle_atom_site_label_1
_geom_angle_atom_site_label_2
_geom_angle_atom_site_label_3
_geom_angle
_geom_angle_site_symmetry_1
_geom_angle_site_symmetry_3
Cnt1 Y1 N1 115.5 . .
Cnt1 Y1 N2 105.2 . .
Cnt1 Y1 O1 100.0 . .
Cnt1 Y1 N1 110.0 . .
Cnt1 Y1 N2 105.3 . .
Cnt1 Y1 O1 104.1 . .
Cnt1 Y1 Cnt2 131.1 . .
O1 Y1 N1 80.62(6) . .
O1 Y1 N2 110.23(6) . .
N1 Y1 N2 29.88(6) . .
O1 Y1 C5 110.42(7) . .
N1 Y1 C5 140.76(8) . .
N2 Y1 C5 121.35(8) . .
O1 Y1 C14 92.23(10) . .
N1 Y1 C14 83.99(8) . .
N2 Y1 C14 87.04(10) . .
C5 Y1 C14 130.92(8) . .
O1 Y1 C1 127.20(8) . .
N1 Y1 C1 111.82(7) . .
N2 Y1 C1 89.97(8) . .
C5 Y1 C1 31.39(8) . .
C14 Y1 C1 138.52(9) . .
O1 Y1 C4 79.84(8) . .
N1 Y1 C4 129.46(8) . .
N2 Y1 C4 129.98(9) . .
C5 Y1 C4 31.52(8) . .
C14 Y1 C4 142.71(11) . .
C1 Y1 C4 51.98(10) . .
O1 Y1 C10 77.01(10) . .
N1 Y1 C10 107.74(8) . .
N2 Y1 C10 117.59(10) . .
C5 Y1 C10 111.41(9) . .
C14 Y1 C10 31.05(12) . .
C1 Y1 C10 136.09(8) . .
C4 Y1 C10 112.43(12) . .
O1 Y1 C13 123.35(9) . .
N1 Y1 C13 92.93(8) . .
N2 Y1 C13 80.21(9) . .
C5 Y1 C13 109.25(8) . .
C14 Y1 C13 31.32(10) . .
C1 Y1 C13 107.55(9) . .
C4 Y1 C13 136.25(9) . .
C10 Y1 C13 51.46(13) . .
O1 Y1 C2 103.63(8) . .
N1 Y1 C2 89.72(7) . .
N2 Y1 C2 79.15(8) . .
C5 Y1 C2 51.39(8) . .
C14 Y1 C2 161.77(12) . .
C1 Y1 C2 31.19(7) . .
C4 Y1 C2 51.25(10) . .
C10 Y1 C2 162.27(10) . .
C13 Y1 C2 132.75(10) . .
O1 Y1 C3 76.60(9) . .
N1 Y1 C3 99.01(8) . .
N2 Y1 C3 101.54(9) . .
C5 Y1 C3 51.29(8) . .
C14 Y1 C3 167.70(12) . .
C1 Y1 C3 51.25(9) . .
C4 Y1 C3 30.96(9) . .
C10 Y1 C3 138.38(12) . .
C13 Y1 C3 158.43(9) . .
C2 Y1 C3 30.51(10) . .
O1 Y1 C11 97.02(9) . .
N1 Y1 C11 134.96(8) . .
N2 Y1 C11 131.07(10) . .
C5 Y1 C11 82.49(8) . .
C14 Y1 C11 51.02(9) . .
C1 Y1 C11 105.19(8) . .
C4 Y1 C11 93.50(10) . .
C10 Y1 C11 30.92(8) . .
C13 Y1 C11 50.91(11) . .
C2 Y1 C11 133.53(8) . .
C3 Y1 C11 124.42(10) . .
O1 Y1 C12 126.16(8) . .
N1 Y1 C12 123.51(8) . .
N2 Y1 C12 105.86(8) . .
C5 Y1 C12 81.34(8) . .
C14 Y1 C12 51.07(8) . .
C1 Y1 C12 90.57(8) . .
C4 Y1 C12 105.57(9) . .
C10 Y1 C12 50.92(10) . .
C13 Y1 C12 30.82(8) . .
C2 Y1 C12 121.60(8) . .
C3 Y1 C12 132.56(8) . .
C11 Y1 C12 30.44(10) . .
N1 O1 Y1 117.24(13) 2 .
N2 N1 O1 120.59(19) . 2
N2 N1 Y1 78.31(12) . .
O1 N1 Y1 161.09(15) 2 .
N1 N2 C19 117.9(2) . .
N1 N2 Y1 71.80(12) . .
C19 N2 Y1 170.24(16) . .
C5 C1 C2 107.5(2) . .
C5 C1 C6 126.1(2) . .
C2 C1 C6 126.3(3) . .
C5 C1 Y1 73.34(13) . .
C2 C1 Y1 76.55(14) . .
C6 C1 Y1 119.3(2) . .
C3 C2 C1 108.0(2) . .
C3 C2 C7 125.7(3) . .
C1 C2 C7 126.0(3) . .
C3 C2 Y1 74.93(16) . .
C1 C2 Y1 72.26(13) . .
C7 C2 Y1 122.88(19) . .
C2 C3 C4 108.5(2) . .
C2 C3 C8 125.1(3) . .
C4 C3 C8 126.2(3) . .
C2 C3 Y1 74.56(15) . .
C4 C3 Y1 72.55(16) . .
C8 C3 Y1 122.7(2) . .
C3 C4 C5 107.3(3) . .
C3 C4 C9 125.7(3) . .
C5 C4 C9 127.0(3) . .
C3 C4 Y1 76.50(15) . .
C5 C4 Y1 72.93(14) . .
C9 C4 Y1 118.3(3) . .
C1 C5 C4 108.7(2) . .
C1 C5 Y1 75.26(13) . .
C4 C5 Y1 75.56(14) . .
C14 C10 C11 107.5(3) . .
C14 C10 C15 127.1(3) . .
C11 C10 C15 125.2(3) . .
C14 C10 Y1 73.17(15) . .
C11 C10 Y1 75.86(15) . .
C15 C10 Y1 120.5(3) . .
C12 C11 C10 108.4(3) . .
C12 C11 C16 126.0(3) . .
C10 C11 C16 125.0(3) . .
C12 C11 Y1 75.32(14) . .
C10 C11 Y1 73.23(15) . .
C16 C11 Y1 124.5(2) . .
C11 C12 C13 108.2(3) . .
C11 C12 C17 126.1(3) . .
C13 C12 C17 124.9(3) . .
C11 C12 Y1 74.24(15) . .
C13 C12 Y1 73.18(15) . .
C17 C12 Y1 126.26(18) . .
C12 C13 C14 107.1(3) . .
C12 C13 C18 125.8(3) . .
C14 C13 C18 126.9(3) . .
C12 C13 Y1 76.01(16) . .
C14 C13 Y1 72.62(16) . .
C18 C13 Y1 121.4(2) . .
C10 C14 C13 108.8(3) . .
C10 C14 Y1 75.78(17) . .
C13 C14 Y1 76.06(15) . .
N2 C19 C20B 111.0(3) . .
N2 C19 C20 108.0(3) . .
C20B C19 C20 30.5(3) . .
C21 C20 C19 117.2(6) . .
C21B C20B C19 119.1(6) . .
C23 C22 C27 121.4(6) . .
C23 C22 C28 121.8(5) . .
C27 C22 C28 116.8(6) . .
C24 C23 C22 121.7(5) . .
C23 C24 C25 119.8(6) . .
C24 C25 C26 118.3(6) . .
C25 C26 C27 123.0(6) . .
C22 C27 C26 115.8(6) . .
C34 C29 C30 118.7(6) . .
C34 C29 C35 121.5(5) . .
C30 C29 C35 119.8(6) . .
C31 C30 C29 119.0(7) . .
C30 C31 C32 123.6(7) . .
C33 C32 C31 116.0(6) . .
C34 C33 C32 121.4(6) . .
C33 C34 C29 121.3(5) . .

loop_
_geom_bond_atom_site_label_1
_geom_bond_atom_site_label_2
_geom_bond_distance
_geom_bond_site_symmetry_2
Y1 Cnt1 2.345 .
Y1 Cnt2 2.366 .
Y1 O1 2.3235(17) .
Y1 N1 2.4095(19) .
Y1 N2 2.4837(19) .
Y1 C5 2.591(2) .
Y1 C14 2.609(3) .
Y1 C1 2.615(2) .
Y1 C4 2.624(3) .
Y1 C10 2.642(3) .
Y1 C13 2.653(3) .
Y1 C2 2.670(2) .
Y1 C3 2.675(3) .
Y1 C11 2.676(3) .
Y1 C12 2.690(2) .
O1 N1 1.300(2) 2
N1 N2 1.264(3) .
N1 O1 1.300(2) 2
N2 C19 1.474(3) .
C1 C5 1.408(4) .
C1 C2 1.422(3) .
C1 C6 1.506(4) .
C2 C3 1.406(4) .
C2 C7 1.499(4) .
C3 C4 1.415(4) .
C3 C8 1.505(4) .
C4 C5 1.417(4) .
C4 C9 1.502(5) .
C10 C14 1.406(5) .
C10 C11 1.418(4) .
C10 C15 1.505(5) .
C11 C12 1.408(5) .
C11 C16 1.507(4) .
C12 C13 1.420(4) .
C12 C17 1.508(4) .
C13 C14 1.421(5) .
C13 C18 1.494(5) .
C19 C20B 1.496(6) .
C19 C20 1.592(6) .
C20 C21 1.311(9) .
C20B C21B 1.284(10) .
C22 C23 1.381(8) .
C22 C27 1.402(9) .
C22 C28 1.495(8) .
C23 C24 1.369(8) .
C24 C25 1.388(8) .
C25 C26 1.405(9) .
C26 C27 1.408(9) .
C29 C34 1.389(8) .
C29 C30 1.394(9) .
C29 C35 1.507(8) .
C30 C31 1.338(10) .
C31 C32 1.427(9) .
C32 C33 1.370(8) .
C33 C34 1.369(8) .
